data_7232876
loop_
_publ_author_name
'Connor, Lauren E.'
'Vassileiou, Antony D.'
'Halbert, Gavin W.'
'Johnston, Blair F.'
'Oswald, Iain D. H.'

_publ_section_title
;
 Structural investigation and compression of a co-crystal of indomethacin
 and saccharin
;
_journal_issue 30
_journal_name_full CrystEngComm
_journal_page_first 4465
_journal_paper_doi 10.1039/C9CE00838A
_journal_volume 21
_journal_year 2019
_chemical_formula_moiety 'C19 H16 Cl N O4, C7 H5 N O3 S'
_chemical_formula_sum 'C26 H21 Cl N2 O7 S'
_chemical_formula_weight 540.96
_chemical_name_systematic
'1-(4-Chlorobenzoyl)-5-methoxy-2-methyl-1H-indole-3-acetic acid 1,2-benzisothiazol-3(2H)-one 1,1-dioxide'
_space_group_crystal_system triclinic
_space_group_IT_number 2
_space_group_name_Hall '-P 1'
_space_group_name_H-M_alt 'P -1'
_symmetry_space_group_name_Hall '-P 1'
_symmetry_space_group_name_H-M 'P -1'
_atom_sites_solution_hydrogens geom
_atom_sites_solution_primary iterative
_audit_creation_date 2019-02-20
_audit_creation_method
;
Olex2 1.2
(compiled 2018.05.29 svn.r3508 for OlexSys, GUI svn.r5506)
;
_audit_update_record
;
2019-06-10 deposited with the CCDC.    2019-06-11 downloaded from the CCDC.
;
_cell_angle_alpha 80.5779(12)
_cell_angle_beta 86.4941(12)
_cell_angle_gamma 79.2821(12)
_cell_formula_units_Z 2
_cell_length_a 7.1314(2)
_cell_length_b 10.4809(2)
_cell_length_c 16.7109(4)
_cell_measurement_reflns_used 6585
_cell_measurement_temperature 123
_cell_measurement_theta_max 27.338
_cell_measurement_theta_min 2.472
_cell_volume 1210.08(5)
_computing_cell_refinement 'SAINT v8.37A (Bruker, 2015)'
_computing_data_reduction 'SAINT v8.37A (Bruker, 2015)'
_computing_molecular_graphics 'Olex2 (Dolomanov et al., 2009)'
_computing_publication_material 'Olex2 (Dolomanov et al., 2009)'
_computing_structure_refinement 'XL (Sheldrick, 2008)'
_computing_structure_solution 'olex2.solve (Bourhis et al., 2015)'
_diffrn_ambient_temperature 123.0
_diffrn_detector 'Bruker APEX2 area detector'
_diffrn_detector_area_resol_mean 7.9
_diffrn_detector_type 'CCD area detector'
_diffrn_measured_fraction_theta_full 0.994
_diffrn_measured_fraction_theta_max 0.987
_diffrn_measurement_device 'three-circle diffractometer'
_diffrn_measurement_device_type 'Bruker SMART APEX2 area detector'
_diffrn_measurement_method '\w and \f scans'
_diffrn_radiation_monochromator 'mirror optics'
_diffrn_radiation_probe x-ray
_diffrn_radiation_type MoK\a
_diffrn_radiation_wavelength 0.71073
_diffrn_reflns_av_R_equivalents 0.0335
_diffrn_reflns_av_unetI/netI 0.0486
_diffrn_reflns_Laue_measured_fraction_full 0.994
_diffrn_reflns_Laue_measured_fraction_max 0.987
_diffrn_reflns_limit_h_max 10
_diffrn_reflns_limit_h_min -10
_diffrn_reflns_limit_k_max 13
_diffrn_reflns_limit_k_min -14
_diffrn_reflns_limit_l_max 23
_diffrn_reflns_limit_l_min -15
_diffrn_reflns_number 26677
_diffrn_reflns_point_group_measured_fraction_full 0.994
_diffrn_reflns_point_group_measured_fraction_max 0.987
_diffrn_reflns_theta_full 25.242
_diffrn_reflns_theta_max 30.509
_diffrn_reflns_theta_min 2.002
_diffrn_source 'microfocus sealed X-ray tube'
_diffrn_source_type 'Incoatec I\ms'
_diffrn_standards_number 0
_exptl_absorpt_coefficient_mu 0.296
_exptl_absorpt_correction_T_max 0.7461
_exptl_absorpt_correction_T_min 0.6959
_exptl_absorpt_correction_type multi-scan
_exptl_absorpt_process_details
'SADABS-2016/2 (Bruker,2016/2) was used for absorption correction. wR2(int) was 0.0807 before and 0.0443 after correction. The Ratio of minimum to maximum transmission is 0.9327. The \l/2 correction factor is Not present.'
_exptl_crystal_colour 'clear colourless'
_exptl_crystal_colour_lustre clear
_exptl_crystal_colour_primary colourless
_exptl_crystal_density_diffrn 1.485
_exptl_crystal_description plate
_exptl_crystal_F_000 560
_exptl_crystal_recrystallization_method 'Recrystallisation of indomethacin and saccharin in a 1:1 molar ratio'
_exptl_crystal_size_max 0.5
_exptl_crystal_size_mid 0.3
_exptl_crystal_size_min 0.25
_refine_diff_density_max 0.349
_refine_diff_density_min -0.552
_refine_diff_density_rms 0.052
_refine_ls_extinction_method none
_refine_ls_goodness_of_fit_ref 1.057
_refine_ls_hydrogen_treatment constr
_refine_ls_matrix_type full
_refine_ls_number_parameters 337
_refine_ls_number_reflns 7292
_refine_ls_number_restraints 0
_refine_ls_restrained_S_all 1.057
_refine_ls_R_factor_all 0.0927
_refine_ls_R_factor_gt 0.0470
_refine_ls_shift/su_max 0.000
_refine_ls_shift/su_mean 0.000
_refine_ls_structure_factor_coef Fsqd
_refine_ls_weighting_details 'w=1/[\s^2^(Fo^2^)+(0.0500P)^2^+0.2309P] where P=(Fo^2^+2Fc^2^)/3'
_refine_ls_weighting_scheme calc
_refine_ls_wR_factor_gt 0.1064
_refine_ls_wR_factor_ref 0.1246
_reflns_Friedel_coverage 0.000
_reflns_number_gt 4504
_reflns_number_total 7292
_reflns_threshold_expression 'I > 2\s(I)'
_cod_data_source_file c9ce00838a2.cif
_cod_data_source_block insa_ambient
_cod_depositor_comments 'Adding full bibliography for 7232876--7232882.cif.'
_cod_database_code 7232876
_shelx_shelxl_version_number 2014/7
_shelx_space_group_comment
;
The symmetry employed for this shelxl refinement is uniquely defined
by the following loop, which should always be used as a source of
symmetry information in preference to the above space-group names.
They are only intended as comments.
;
_shelx_estimated_absorpt_t_max 0.930
_shelx_estimated_absorpt_t_min 0.866
_olex2_refinement_description
;
1. Fixed Uiso
 At 1.2 times of:
  All C(H) groups, All C(H,H) groups, All N(H) groups
 At 1.5 times of:
  All C(H,H,H) groups, All O(H) groups
2.a Secondary CH2 refined with riding coordinates:
 C14(H14a,H14b)
2.b Aromatic/amide H refined with riding coordinates:
 C3(H3), C4(H4), C6(H6), C7(H7), C19(H19), C23(H23), C24(H24), N26(H26),
 C30(H30), C31(H31), C32(H32), C33(H33)
2.c Idealised Me refined as rotating group:
 C12(H12a,H12b,H12c), C22(H22a,H22b,H22c)
2.d Idealised tetrahedral OH refined as rotating group:
 O16(H16)
;
_olex2_submission_special_instructions 'No special instructions were received'

loop_
_space_group_symop_operation_xyz
'x, y, z'
'-x, -y, -z'

loop_
_atom_site_label
_atom_site_type_symbol
_atom_site_fract_x
_atom_site_fract_y
_atom_site_fract_z
_atom_site_U_iso_or_equiv
_atom_site_adp_type
_atom_site_occupancy
_atom_site_site_symmetry_order
_atom_site_calc_flag
_atom_site_refinement_flags_posn
Cl1 Cl 0.27310(11) 0.60235(8) 0.37380(4) 0.0841(3) Uani 1 1 d .
C2 C 0.2444(3) 0.6457(2) 0.47080(13) 0.0485(5) Uani 1 1 d .
C3 C 0.2137(3) 0.7772(2) 0.47769(12) 0.0414(5) Uani 1 1 d .
H3 H 0.2080 0.8427 0.4309 0.050 Uiso 1 1 calc R
C4 C 0.1914(2) 0.8110(2) 0.55467(11) 0.0360(4) Uani 1 1 d .
H4 H 0.1678 0.9012 0.5609 0.043 Uiso 1 1 calc R
C5 C 0.2032(2) 0.71506(18) 0.62299(11) 0.0335(4) Uani 1 1 d .
C6 C 0.2387(3) 0.5840(2) 0.61363(13) 0.0501(5) Uani 1 1 d .
H6 H 0.2505 0.5176 0.6601 0.060 Uiso 1 1 calc R
C7 C 0.2570(4) 0.5494(2) 0.53679(14) 0.0594(6) Uani 1 1 d .
H7 H 0.2781 0.4595 0.5301 0.071 Uiso 1 1 calc R
C8 C 0.1918(2) 0.74777(18) 0.70674(11) 0.0324(4) Uani 1 1 d .
O9 O 0.3048(2) 0.68861(14) 0.75698(8) 0.0484(4) Uani 1 1 d .
N10 N 0.04810(19) 0.85028(14) 0.72471(8) 0.0293(3) Uani 1 1 d .
C11 C 0.0522(2) 0.92149(17) 0.78971(10) 0.0296(4) Uani 1 1 d .
C12 C 0.2232(3) 0.90648(19) 0.83992(12) 0.0384(4) Uani 1 1 d .
H12A H 0.2333 0.8247 0.8787 0.058 Uiso 1 1 calc GR
H12B H 0.2103 0.9812 0.8695 0.058 Uiso 1 1 calc GR
H12C H 0.3382 0.9037 0.8045 0.058 Uiso 1 1 calc GR
C13 C -0.1155(2) 1.00663(17) 0.79307(10) 0.0282(4) Uani 1 1 d .
C14 C -0.1773(3) 1.09904(18) 0.85281(11) 0.0324(4) Uani 1 1 d .
H14A H -0.2362 1.1856 0.8232 0.039 Uiso 1 1 calc R
H14B H -0.0632 1.1114 0.8795 0.039 Uiso 1 1 calc R
C15 C -0.3172(2) 1.05278(17) 0.91702(10) 0.0290(4) Uani 1 1 d .
O16 O -0.3737(2) 1.13616(13) 0.96727(8) 0.0440(3) Uani 1 1 d .
H16 H -0.4545 1.1076 1.0008 0.066 Uiso 1 1 calc GR
O17 O -0.3739(2) 0.94947(13) 0.92080(8) 0.0424(3) Uani 1 1 d .
C18 C -0.2334(2) 0.99148(16) 0.72972(10) 0.0267(3) Uani 1 1 d .
C19 C -0.4169(2) 1.05452(18) 0.70774(11) 0.0315(4) Uani 1 1 d .
H19 H -0.4852 1.1217 0.7356 0.038 Uiso 1 1 calc R
C20 C -0.4963(2) 1.01644(19) 0.64427(11) 0.0359(4) Uani 1 1 d .
O21 O -0.67292(19) 1.07296(15) 0.61436(9) 0.0543(4) Uani 1 1 d .
C22 C -0.7715(3) 1.1844(2) 0.64675(17) 0.0626(7) Uani 1 1 d .
H22A H -0.8904 1.2191 0.6180 0.094 Uiso 1 1 calc GR
H22B H -0.6913 1.2521 0.6401 0.094 Uiso 1 1 calc GR
H22C H -0.8010 1.1591 0.7046 0.094 Uiso 1 1 calc GR
C23 C -0.3982(3) 0.9146(2) 0.60544(12) 0.0403(5) Uani 1 1 d .
H23 H -0.4572 0.8887 0.5628 0.048 Uiso 1 1 calc R
C24 C -0.2175(3) 0.85067(19) 0.62744(11) 0.0366(4) Uani 1 1 d .
H24 H -0.1534 0.7796 0.6017 0.044 Uiso 1 1 calc R
C25 C -0.1319(2) 0.89296(17) 0.68816(10) 0.0284(4) Uani 1 1 d .
N26 N 0.6408(2) 0.57678(14) 0.07084(9) 0.0348(4) Uani 1 1 d .
H26 H 0.5291 0.6064 0.0486 0.042 Uiso 1 1 calc R
C27 C 0.7550(2) 0.46162(17) 0.05525(11) 0.0305(4) Uani 1 1 d .
O28 O 0.71330(19) 0.39087(13) 0.01127(8) 0.0424(3) Uani 1 1 d .
C29 C 0.9337(2) 0.44026(16) 0.10039(10) 0.0285(4) Uani 1 1 d .
C30 C 1.0880(3) 0.33807(17) 0.10008(11) 0.0347(4) Uani 1 1 d .
H30 H 1.0888 0.2709 0.0681 0.042 Uiso 1 1 calc R
C31 C 1.2403(3) 0.33665(19) 0.14757(12) 0.0410(5) Uani 1 1 d .
H31 H 1.3472 0.2672 0.1482 0.049 Uiso 1 1 calc R
C32 C 1.2407(3) 0.4343(2) 0.19433(13) 0.0456(5) Uani 1 1 d .
H32 H 1.3475 0.4309 0.2265 0.055 Uiso 1 1 calc R
C33 C 1.0869(3) 0.5369(2) 0.19471(12) 0.0421(5) Uani 1 1 d .
H33 H 1.0859 0.6046 0.2264 0.051 Uiso 1 1 calc R
C34 C 0.9355(2) 0.53678(17) 0.14726(11) 0.0320(4) Uani 1 1 d .
S35 S 0.72747(7) 0.65547(5) 0.13403(3) 0.03675(13) Uani 1 1 d .
O36 O 0.7711(2) 0.77723(13) 0.09366(10) 0.0551(4) Uani 1 1 d .
O37 O 0.6082(2) 0.65864(16) 0.20563(9) 0.0577(4) Uani 1 1 d .

loop_
_atom_site_aniso_label
_atom_site_aniso_U_11
_atom_site_aniso_U_22
_atom_site_aniso_U_33
_atom_site_aniso_U_23
_atom_site_aniso_U_13
_atom_site_aniso_U_12
Cl1 0.0890(5) 0.1135(6) 0.0462(4) -0.0418(4) -0.0147(3) 0.0210(4)
C2 0.0392(11) 0.0697(15) 0.0369(11) -0.0213(11) -0.0039(9) 0.0020(10)
C3 0.0323(10) 0.0594(13) 0.0323(10) -0.0049(9) 0.0010(8) -0.0100(9)
C4 0.0293(9) 0.0438(11) 0.0359(10) -0.0065(9) 0.0020(7) -0.0097(8)
C5 0.0254(9) 0.0420(10) 0.0316(9) -0.0070(8) 0.0023(7) -0.0015(7)
C6 0.0613(14) 0.0423(11) 0.0408(12) -0.0059(9) -0.0023(10) 0.0052(10)
C7 0.0748(17) 0.0488(13) 0.0524(14) -0.0214(12) -0.0090(12) 0.0089(11)
C8 0.0253(9) 0.0387(10) 0.0316(9) -0.0044(8) 0.0005(7) -0.0029(7)
O9 0.0430(8) 0.0569(9) 0.0386(8) -0.0078(7) -0.0093(6) 0.0112(7)
N10 0.0238(7) 0.0374(8) 0.0271(7) -0.0082(6) -0.0011(5) -0.0035(6)
C11 0.0278(9) 0.0367(9) 0.0250(8) -0.0036(7) -0.0005(6) -0.0093(7)
C12 0.0328(10) 0.0449(11) 0.0382(10) -0.0048(9) -0.0094(8) -0.0072(8)
C13 0.0260(8) 0.0344(9) 0.0251(8) -0.0040(7) 0.0016(6) -0.0091(7)
C14 0.0307(9) 0.0372(10) 0.0326(9) -0.0112(8) 0.0004(7) -0.0104(7)
C15 0.0270(8) 0.0329(9) 0.0273(9) -0.0087(7) -0.0042(7) -0.0015(7)
O16 0.0524(9) 0.0460(8) 0.0412(8) -0.0230(7) 0.0140(6) -0.0190(7)
O17 0.0538(9) 0.0349(7) 0.0420(8) -0.0145(6) 0.0162(6) -0.0157(6)
C18 0.0240(8) 0.0325(9) 0.0243(8) -0.0034(7) 0.0020(6) -0.0084(7)
C19 0.0261(9) 0.0362(9) 0.0324(9) -0.0067(8) 0.0008(7) -0.0051(7)
C20 0.0241(9) 0.0460(11) 0.0385(10) -0.0067(9) -0.0047(7) -0.0071(8)
O21 0.0324(8) 0.0667(10) 0.0657(10) -0.0248(8) -0.0205(7) 0.0054(7)
C22 0.0409(12) 0.0591(14) 0.0854(18) -0.0186(13) -0.0234(12) 0.0104(11)
C23 0.0282(9) 0.0577(12) 0.0399(11) -0.0180(10) -0.0051(8) -0.0096(8)
C24 0.0289(9) 0.0464(11) 0.0378(10) -0.0178(9) 0.0007(7) -0.0060(8)
C25 0.0224(8) 0.0359(9) 0.0269(8) -0.0050(7) 0.0000(6) -0.0055(7)
N26 0.0278(8) 0.0361(8) 0.0417(9) -0.0128(7) -0.0104(6) 0.0003(6)
C27 0.0284(9) 0.0300(9) 0.0345(9) -0.0073(8) -0.0026(7) -0.0064(7)
O28 0.0429(8) 0.0390(7) 0.0503(8) -0.0175(6) -0.0141(6) -0.0064(6)
C29 0.0273(8) 0.0287(8) 0.0303(9) -0.0047(7) -0.0021(7) -0.0063(7)
C30 0.0331(10) 0.0300(9) 0.0397(10) -0.0047(8) 0.0009(8) -0.0040(7)
C31 0.0303(10) 0.0400(11) 0.0480(12) -0.0020(9) -0.0029(8) 0.0021(8)
C32 0.0345(11) 0.0513(12) 0.0502(13) -0.0033(10) -0.0149(9) -0.0055(9)
C33 0.0417(11) 0.0443(11) 0.0438(11) -0.0130(9) -0.0145(9) -0.0068(9)
C34 0.0307(9) 0.0328(9) 0.0333(9) -0.0077(8) -0.0039(7) -0.0041(7)
S35 0.0347(2) 0.0352(3) 0.0415(3) -0.0154(2) -0.01009(19) 0.00183(18)
O36 0.0564(9) 0.0304(7) 0.0802(11) -0.0082(7) -0.0223(8) -0.0063(6)
O37 0.0522(9) 0.0696(10) 0.0491(9) -0.0281(8) 0.0013(7) 0.0106(8)

loop_
_atom_type_symbol
_atom_type_description
_atom_type_scat_dispersion_real
_atom_type_scat_dispersion_imag
_atom_type_scat_source
C C 0.0033 0.0016 'International Tables Vol C Tables 4.2.6.8 and 6.1.1.4'
H H 0.0000 0.0000 'International Tables Vol C Tables 4.2.6.8 and 6.1.1.4'
Cl Cl 0.1484 0.1585 'International Tables Vol C Tables 4.2.6.8 and 6.1.1.4'
N N 0.0061 0.0033 'International Tables Vol C Tables 4.2.6.8 and 6.1.1.4'
O O 0.0106 0.0060 'International Tables Vol C Tables 4.2.6.8 and 6.1.1.4'
S S 0.1246 0.1234 'International Tables Vol C Tables 4.2.6.8 and 6.1.1.4'

loop_
_geom_angle_atom_site_label_1
_geom_angle_atom_site_label_2
_geom_angle_atom_site_label_3
_geom_angle
C3 C2 Cl1 118.27(18)
C7 C2 Cl1 119.38(18)
C7 C2 C3 122.33(19)
C2 C3 H3 121.0
C2 C3 C4 118.0(2)
C4 C3 H3 121.0
C3 C4 H4 119.6
C3 C4 C5 120.86(18)
C5 C4 H4 119.6
C4 C5 C8 122.22(17)
C6 C5 C4 119.38(18)
C6 C5 C8 118.27(18)
C5 C6 H6 120.0
C7 C6 C5 120.1(2)
C7 C6 H6 120.0
C2 C7 C6 119.3(2)
C2 C7 H7 120.4
C6 C7 H7 120.4
O9 C8 C5 121.00(16)
O9 C8 N10 121.39(16)
N10 C8 C5 117.60(15)
C8 N10 C11 124.43(14)
C8 N10 C25 127.25(14)
C25 N10 C11 108.05(13)
N10 C11 C12 123.05(15)
C13 C11 N10 108.69(14)
C13 C11 C12 128.14(16)
C11 C12 H12A 109.5
C11 C12 H12B 109.5
C11 C12 H12C 109.5
H12A C12 H12B 109.5
H12A C12 H12C 109.5
H12B C12 H12C 109.5
C11 C13 C14 127.67(15)
C11 C13 C18 108.49(14)
C18 C13 C14 123.81(15)
C13 C14 H14A 108.8
C13 C14 H14B 108.8
C13 C14 C15 113.68(14)
H14A C14 H14B 107.7
C15 C14 H14A 108.8
C15 C14 H14B 108.8
O16 C15 C14 112.90(15)
O17 C15 C14 123.48(15)
O17 C15 O16 123.61(16)
C15 O16 H16 109.5
C19 C18 C13 131.15(15)
C19 C18 C25 121.03(15)
C25 C18 C13 107.81(14)
C18 C19 H19 121.0
C20 C19 C18 117.99(16)
C20 C19 H19 121.0
C19 C20 C23 120.74(16)
O21 C20 C19 124.26(17)
O21 C20 C23 115.00(16)
C20 O21 C22 117.29(16)
O21 C22 H22A 109.5
O21 C22 H22B 109.5
O21 C22 H22C 109.5
H22A C22 H22B 109.5
H22A C22 H22C 109.5
H22B C22 H22C 109.5
C20 C23 H23 119.2
C24 C23 C20 121.63(17)
C24 C23 H23 119.2
C23 C24 H24 120.9
C23 C24 C25 118.12(16)
C25 C24 H24 120.9
C18 C25 N10 106.94(14)
C24 C25 N10 132.62(15)
C24 C25 C18 120.31(16)
C27 N26 H26 122.2
C27 N26 S35 115.53(12)
S35 N26 H26 122.2
N26 C27 C29 109.12(14)
O28 C27 N26 124.46(16)
O28 C27 C29 126.42(15)
C30 C29 C27 127.69(15)
C34 C29 C27 112.33(15)
C34 C29 C30 119.98(16)
C29 C30 H30 120.9
C31 C30 C29 118.11(17)
C31 C30 H30 120.9
C30 C31 H31 119.3
C30 C31 C32 121.44(17)
C32 C31 H31 119.3
C31 C32 H32 119.7
C31 C32 C33 120.68(17)
C33 C32 H32 119.7
C32 C33 H33 121.4
C34 C33 C32 117.24(18)
C34 C33 H33 121.4
C29 C34 S35 110.44(13)
C33 C34 C29 122.55(16)
C33 C34 S35 126.98(14)
N26 S35 C34 92.54(8)
O36 S35 N26 111.24(9)
O36 S35 C34 110.44(9)
O36 S35 O37 117.15(10)
O37 S35 N26 109.73(9)
O37 S35 C34 113.07(9)

loop_
_geom_bond_atom_site_label_1
_geom_bond_atom_site_label_2
_geom_bond_distance
Cl1 C2 1.744(2)
C2 C3 1.378(3)
C2 C7 1.363(3)
C3 H3 0.9500
C3 C4 1.382(3)
C4 H4 0.9500
C4 C5 1.388(3)
C5 C6 1.383(3)
C5 C8 1.488(2)
C6 H6 0.9500
C6 C7 1.383(3)
C7 H7 0.9500
C8 O9 1.211(2)
C8 N10 1.398(2)
N10 C11 1.420(2)
N10 C25 1.419(2)
C11 C12 1.492(2)
C11 C13 1.357(2)
C12 H12A 0.9800
C12 H12B 0.9800
C12 H12C 0.9800
C13 C14 1.494(2)
C13 C18 1.437(2)
C14 H14A 0.9900
C14 H14B 0.9900
C14 C15 1.504(2)
C15 O16 1.3034(19)
C15 O17 1.216(2)
O16 H16 0.8400
C18 C19 1.393(2)
C18 C25 1.403(2)
C19 H19 0.9500
C19 C20 1.379(2)
C20 O21 1.374(2)
C20 C23 1.394(3)
O21 C22 1.417(3)
C22 H22A 0.9800
C22 H22B 0.9800
C22 H22C 0.9800
C23 H23 0.9500
C23 C24 1.379(3)
C24 H24 0.9500
C24 C25 1.386(2)
N26 H26 0.8800
N26 C27 1.378(2)
N26 S35 1.6531(15)
C27 O28 1.2106(19)
C27 C29 1.483(2)
C29 C30 1.386(2)
C29 C34 1.379(2)
C30 H30 0.9500
C30 C31 1.381(3)
C31 H31 0.9500
C31 C32 1.386(3)
C32 H32 0.9500
C32 C33 1.387(3)
C33 H33 0.9500
C33 C34 1.379(3)
C34 S35 1.7493(18)
S35 O36 1.4215(16)
S35 O37 1.4260(15)
